data_1541202
loop_
_publ_author_name
'Manyako, N.B.'
'Zarechnyuk, O.S.'
'Yanson, T.I.'

_publ_section_title
;
 Crystal structure of Sr5 Al9
;
_journal_name_full 'Soviet Physics, Crystallography (= Kristallografiya)'
_journal_page_first 196
_journal_page_last 198
_journal_volume 32
_journal_year 1987
_chemical_formula_sum 'Al9 Sr5'
_space_group_IT_number 166
_symmetry_space_group_name_Hall '-R 3 2"'
_symmetry_space_group_name_H-M 'R -3 m :H'
_cell_angle_alpha 90
_cell_angle_beta 90
_cell_angle_gamma 120
_cell_formula_units_Z 3
_cell_length_a 5.881
_cell_length_b 5.881
_cell_length_c 35.71
_cell_volume 1069.604
_citation_journal_id_ASTM SPHCA6
_cod_data_source_file Manyako_SPHCA6_1987_587.cif
_cod_data_source_block Al9Sr5
_cod_database_code 1541202

loop_
_symmetry_equiv_pos_as_xyz
x,y,z
-y,x-y,z
-x+y,-x,z
y,x,-z
-x,-x+y,-z
x-y,-y,-z
-x,-y,-z
y,-x+y,-z
x-y,x,-z
-y,-x,z
x,x-y,z
-x+y,y,z
x+2/3,y+1/3,z+1/3
-y+2/3,x-y+1/3,z+1/3
-x+y+2/3,-x+1/3,z+1/3
y+2/3,x+1/3,-z+1/3
-x+2/3,-x+y+1/3,-z+1/3
x-y+2/3,-y+1/3,-z+1/3
-x+2/3,-y+1/3,-z+1/3
y+2/3,-x+y+1/3,-z+1/3
x-y+2/3,x+1/3,-z+1/3
-y+2/3,-x+1/3,z+1/3
x+2/3,x-y+1/3,z+1/3
-x+y+2/3,y+1/3,z+1/3
x+1/3,y+2/3,z+2/3
-y+1/3,x-y+2/3,z+2/3
-x+y+1/3,-x+2/3,z+2/3
y+1/3,x+2/3,-z+2/3
-x+1/3,-x+y+2/3,-z+2/3
x-y+1/3,-y+2/3,-z+2/3
-x+1/3,-y+2/3,-z+2/3
y+1/3,-x+y+2/3,-z+2/3
x-y+1/3,x+2/3,-z+2/3
-y+1/3,-x+2/3,z+2/3
x+1/3,x-y+2/3,z+2/3
-x+y+1/3,y+2/3,z+2/3

loop_
_atom_site_label
_atom_site_type_symbol
_atom_site_fract_x
_atom_site_fract_y
_atom_site_fract_z
_atom_site_occupancy
_atom_site_U_iso_or_equiv
Al2 Al 0 0 0.124 1 0.0
Al1 Al 0 0 0 1 0.0
Al3 Al 0.1712 0.8288 0.0658 1 0.0
Sr3 Sr 0 0 0.3169 1 0.0
Sr1 Sr 0 0 0.5 1 0.0
Sr2 Sr 0 0 0.2165 1 0.0
